data_4021431
loop_
_publ_author_name
'Erhong Hao'
'Frank R. Fronczek'
'M. Gra\,ca H. Vicente'

_publ_section_title
;
 Synthesis of Oxacalixarene-Locked Bisporphyrins and Higher Oligomers
;
_journal_name_full 'Journal of Organic Chemistry'
_journal_page_first 1233
_journal_page_last 1236
_journal_paper_doi 10.1021/jo051964h
_journal_volume 71
_journal_year 2006
_chemical_compound_source 'local laboratory'
_chemical_formula_moiety 'C100 H60 N12 O12, 5(C H Cl3), H2 O'
_chemical_formula_sum 'C105 H67 Cl15 N12 O13'
_chemical_formula_weight 2236.46
_chemical_name_systematic
;
 ?
;
_space_group_IT_number 14
_symmetry_cell_setting monoclinic
_symmetry_space_group_name_Hall '-P 2ybc'
_symmetry_space_group_name_H-M 'P 1 21/c 1'
_atom_sites_solution_hydrogens geom
_atom_sites_solution_primary direct
_atom_sites_solution_secondary difmap
_audit_creation_method SHELXL-97
_cell_angle_alpha 90
_cell_angle_beta 102.191(4)
_cell_angle_gamma 90
_cell_formula_units_Z 4
_cell_length_a 25.122(3)
_cell_length_b 12.103(2)
_cell_length_c 33.724(5)
_cell_measurement_reflns_used 13363
_cell_measurement_temperature 110
_cell_measurement_theta_max 23.5
_cell_measurement_theta_min 2.5
_cell_volume 10023(3)
_computing_cell_refinement 'HKL Scalepack (Otwinowski & Minor 1997)'
_computing_data_collection 'COLLECT (Nonius, 2000)'
_computing_data_reduction 'HKL Denzo and Scalepack (Otwinowski & Minor 1997)'
_computing_molecular_graphics 'ORTEP-3 for Windows (Farrugia, 1997)'
_computing_publication_material 'SHELXL-97 (Sheldrick, 1997)'
_computing_structure_refinement 'SHELXL-97 (Sheldrick, 1997)'
_computing_structure_solution 'SIR97 (Altomare  et al., 1999)'
_diffrn_ambient_temperature 110
_diffrn_measured_fraction_theta_full 0.992
_diffrn_measured_fraction_theta_max 0.992
_diffrn_measurement_device 'KappaCCD (with Oxford Cryostream)'
_diffrn_measurement_method ' \w scans with \k offsets'
_diffrn_radiation_monochromator graphite
_diffrn_radiation_source 'fine-focus sealed tube'
_diffrn_radiation_type MoK\a
_diffrn_radiation_wavelength 0.71073
_diffrn_reflns_av_R_equivalents 0.037
_diffrn_reflns_av_sigmaI/netI 0.0609
_diffrn_reflns_limit_h_max 28
_diffrn_reflns_limit_h_min -28
_diffrn_reflns_limit_k_max 13
_diffrn_reflns_limit_k_min -13
_diffrn_reflns_limit_l_max 37
_diffrn_reflns_limit_l_min -37
_diffrn_reflns_number 55817
_diffrn_reflns_theta_full 23.6
_diffrn_reflns_theta_max 23.6
_diffrn_reflns_theta_min 2.6
_diffrn_standards_decay_% <2
_diffrn_standards_number 0
_exptl_absorpt_coefficient_mu 0.482
_exptl_absorpt_correction_T_max 0.931
_exptl_absorpt_correction_T_min 0.812
_exptl_absorpt_correction_type multi-scan
_exptl_absorpt_process_details 'HKL Scalepack (Otwinowski & Minor 1997)'
_exptl_crystal_colour 'dark red-brown'
_exptl_crystal_density_diffrn 1.482
_exptl_crystal_density_method 'not measured'
_exptl_crystal_description needle
_exptl_crystal_F_000 4560
_exptl_crystal_size_max 0.45
_exptl_crystal_size_mid 0.18
_exptl_crystal_size_min 0.15
_refine_diff_density_max 2.87
_refine_diff_density_min -1.60
_refine_diff_density_rms 0.143
_refine_ls_extinction_method none
_refine_ls_goodness_of_fit_ref 2.544
_refine_ls_hydrogen_treatment constr
_refine_ls_matrix_type full
_refine_ls_number_parameters 1278
_refine_ls_number_reflns 14806
_refine_ls_number_restraints 0
_refine_ls_restrained_S_all 2.544
_refine_ls_R_factor_all 0.177
_refine_ls_R_factor_gt 0.135
_refine_ls_shift/su_max 0.008
_refine_ls_shift/su_mean 0.001
_refine_ls_structure_factor_coef Fsqd
_refine_ls_weighting_details 'calc w=1/[\s^2^(Fo^2^)+(0.1000P)^2^] where P=(Fo^2^+2Fc^2^)/3'
_refine_ls_weighting_scheme calc
_refine_ls_wR_factor_gt 0.359
_refine_ls_wR_factor_ref 0.378
_reflns_number_gt 10184
_reflns_number_total 14806
_reflns_threshold_expression I>2\s(I)
_cod_data_source_file jo051964hsi20050919_044811.cif
_cod_depositor_comments
;
The following automatic conversions were performed:
'_symmetry_cell_setting' value 'Monoclinic' changed to 'monoclinic'
according to '/home/saulius/struct/CIF-dictionaries/cif_core.dic'
dictionary named 'cif_core.dic' version 2.4.1 from 2010-06-29.

Automatic conversion script
Id: cif_fix_enum 1527 2010-12-29 10:47:43Z saulius 
;
_cod_original_sg_symbol_H-M 'P 21/c        '
_cod_database_code 4021431

loop_
_symmetry_equiv_pos_as_xyz
'x, y, z'
'-x, y+1/2, -z+1/2'
'-x, -y, -z'
'x, -y-1/2, z-1/2'

loop_
_atom_site_label
_atom_site_type_symbol
_atom_site_fract_x
_atom_site_fract_y
_atom_site_fract_z
_atom_site_U_iso_or_equiv
_atom_site_adp_type
_atom_site_occupancy
_atom_site_symmetry_multiplicity
_atom_site_calc_flag
_atom_site_refinement_flags
Cl1 Cl 0.13073(10) 0.3608(2) 0.40310(8) 0.0577(7) Uani 1 1 d .
Cl2 Cl 0.08789(16) 0.1693(3) 0.35807(10) 0.1077(14) Uani 1 1 d .
Cl3 Cl 0.19234(14) 0.2454(3) 0.35351(11) 0.1022(12) Uani 1 1 d .
Cl4 Cl 0.06676(14) 0.2892(2) 0.16835(9) 0.0770(10) Uani 1 1 d .
Cl5 Cl 0.07345(11) 0.2178(2) 0.25065(8) 0.0608(8) Uani 1 1 d .
Cl6 Cl 0.17095(16) 0.2688(3) 0.22295(12) 0.1097(14) Uani 1 1 d .
Cl7 Cl 0.27300(13) 0.5163(3) 0.25884(10) 0.0846(10) Uani 1 1 d .
Cl8 Cl 0.2329(4) 0.597(2) 0.3240(4) 0.66(2) Uani 1 1 d .
Cl9 Cl 0.3143(3) 0.4049(7) 0.33318(19) 0.211(3) Uani 1 1 d .
Cl10 Cl 0.1936(3) -0.0359(10) 0.2937(2) 0.281(5) Uani 1 1 d .
Cl11 Cl 0.2781(3) 0.0701(6) 0.2570(3) 0.261(5) Uani 1 1 d .
Cl12 Cl 0.3028(4) -0.0290(13) 0.3397(3) 0.417(10) Uani 1 1 d .
Cl13 Cl -0.00220(19) 0.2730(4) 0.06484(16) 0.1318(17) Uani 1 1 d .
Cl14 Cl -0.0881(2) 0.1670(4) 0.09170(14) 0.1350(17) Uani 1 1 d .
Cl15 Cl -0.1279(3) 0.2543(5) 0.0179(2) 0.0773(17) Uiso 0.50 1 d P
Cl16 Cl -0.0929(4) 0.4001(8) 0.0741(3) 0.138(3) Uiso 0.50 1 d P
O1 O 0.0528(2) 0.9639(4) 0.21701(16) 0.0320(13) Uani 1 1 d .
O2 O 0.1011(2) 0.5792(4) 0.21518(17) 0.0317(13) Uani 1 1 d .
O3 O 0.0236(2) 0.5800(4) 0.07281(18) 0.0439(16) Uani 1 1 d .
O4 O 0.0055(2) 0.9765(4) 0.07104(16) 0.0333(14) Uani 1 1 d .
O5 O 0.0111(3) 1.0158(5) 0.2792(2) 0.0530(18) Uani 1 1 d .
O6 O 0.0519(3) 0.9377(6) 0.3350(2) 0.064(2) Uani 1 1 d .
O7 O 0.0815(4) 0.5515(6) 0.3298(3) 0.098(3) Uani 1 1 d .
O8 O 0.1107(6) 0.4801(7) 0.2840(3) 0.145(5) Uani 1 1 d .
O9 O -0.0599(3) 1.0468(6) 0.0027(2) 0.0552(18) Uani 1 1 d .
O10 O -0.1332(2) 0.9518(5) -0.0092(2) 0.0509(17) Uani 1 1 d .
O11 O -0.1057(3) 0.5572(5) -0.0176(2) 0.062(2) Uani 1 1 d .
O12A O -0.0322(5) 0.4855(10) 0.0051(4) 0.054(3) Uiso 0.50 1 d P
O12B O -0.0707(6) 0.4866(13) 0.0386(5) 0.078(5) Uiso 0.50 1 d P
O13 O 0.1486(9) 0.7576(15) 0.3928(7) 0.359(18) Uani 1 1 d .
N1 N 0.2883(2) 0.9586(5) 0.15731(19) 0.0258(15) Uani 1 1 d .
N2 N 0.2543(2) 1.1406(5) 0.10448(18) 0.0261(15) Uani 1 1 d .
N3 N 0.3672(2) 1.1628(5) 0.09094(19) 0.0260(15) Uani 1 1 d .
N4 N 0.3988(2) 0.9643(5) 0.13979(18) 0.0242(15) Uani 1 1 d .
N5 N 0.3128(2) 0.5093(5) 0.14108(19) 0.0266(15) Uani 1 1 d .
N6 N 0.2860(3) 0.6960(5) 0.08647(19) 0.0277(16) Uani 1 1 d .
N7 N 0.3947(3) 0.6918(5) 0.0711(2) 0.0291(16) Uani 1 1 d .
N8 N 0.4219(2) 0.5044(5) 0.12839(19) 0.0257(15) Uani 1 1 d .
N9 N 0.0390(3) 0.9429(6) 0.2981(3) 0.0422(19) Uani 1 1 d .
N10 N 0.0898(3) 0.5560(6) 0.2975(2) 0.0408(19) Uani 1 1 d .
N11 N -0.0850(3) 0.9610(6) 0.0052(2) 0.0388(18) Uani 1 1 d .
N12A N -0.0622(6) 0.5647(11) 0.0006(5) 0.030(4) Uiso 0.50 1 d P
N12B N -0.0748(6) 0.5616(12) 0.0163(5) 0.033(4) Uiso 0.50 1 d P
C1 C 0.3120(3) 0.8718(6) 0.1802(2) 0.0235(18) Uani 1 1 d .
C2 C 0.2710(3) 0.8110(6) 0.1958(2) 0.0265(19) Uani 1 1 d .
H2 H 0.2774 0.7483 0.2131 0.032 Uiso 1 1 calc R
C3 C 0.2228(3) 0.8588(6) 0.1814(2) 0.0258(18) Uani 1 1 d .
H3 H 0.1882 0.8355 0.1855 0.031 Uiso 1 1 calc R
C4 C 0.2344(3) 0.9549(6) 0.1579(2) 0.0264(18) Uani 1 1 d .
C5 C 0.1947(3) 1.0326(6) 0.1387(2) 0.0218(17) Uani 1 1 d .
C6 C 0.2056(3) 1.1199(6) 0.1159(2) 0.0284(19) Uani 1 1 d .
C7 C 0.1678(3) 1.2070(6) 0.0982(2) 0.0271(19) Uani 1 1 d .
H7 H 0.1314 1.2154 0.1015 0.033 Uiso 1 1 calc R
C8 C 0.1943(3) 1.2748(6) 0.0759(2) 0.0274(19) Uani 1 1 d .
H8 H 0.1793 1.3379 0.0609 0.033 Uiso 1 1 calc R
C9 C 0.2487(3) 1.2334(6) 0.0795(2) 0.0233(18) Uani 1 1 d .
C10 C 0.2879(3) 1.2768(6) 0.0601(2) 0.0277(19) Uani 1 1 d .
C11 C 0.3428(3) 1.2447(6) 0.0662(2) 0.0270(19) Uani 1 1 d .
C12 C 0.3808(3) 1.2887(6) 0.0441(3) 0.034(2) Uani 1 1 d .
H12 H 0.3741 1.3469 0.0247 0.041 Uiso 1 1 calc R
C13 C 0.4276(3) 1.2328(6) 0.0557(2) 0.032(2) Uani 1 1 d .
H13 H 0.4603 1.2432 0.0463 0.038 Uiso 1 1 calc R
C14 C 0.4180(3) 1.1533(6) 0.0856(2) 0.0286(19) Uani 1 1 d .
C15 C 0.4570(3) 1.0734(6) 0.1031(2) 0.0241(18) Uani 1 1 d .
C16 C 0.4478(3) 0.9875(6) 0.1296(2) 0.0270(19) Uani 1 1 d .
C17 C 0.4874(3) 0.9151(6) 0.1523(2) 0.0262(19) Uani 1 1 d .
H17 H 0.5246 0.9114 0.1504 0.031 Uiso 1 1 calc R
C18 C 0.4637(3) 0.8523(6) 0.1769(2) 0.0277(19) Uani 1 1 d .
H18 H 0.4812 0.7983 0.1956 0.033 Uiso 1 1 calc R
C19 C 0.4066(3) 0.8825(6) 0.1693(2) 0.0267(19) Uani 1 1 d .
C20 C 0.3675(3) 0.8422(6) 0.1886(2) 0.0248(18) Uani 1 1 d .
C21 C 0.3322(3) 0.4168(6) 0.1643(2) 0.0274(19) Uani 1 1 d .
C22 C 0.2871(3) 0.3622(6) 0.1755(2) 0.0282(19) Uani 1 1 d .
H22 H 0.2888 0.2962 0.1910 0.034 Uiso 1 1 calc R
C23 C 0.2413(3) 0.4211(6) 0.1602(2) 0.0270(19) Uani 1 1 d .
H23 H 0.2054 0.4036 0.1629 0.032 Uiso 1 1 calc R
C24 C 0.2574(3) 0.5151(6) 0.1392(2) 0.0256(18) Uani 1 1 d .
C25 C 0.2222(3) 0.5994(6) 0.1212(2) 0.0256(18) Uani 1 1 d .
C26 C 0.2371(3) 0.6859(6) 0.0975(2) 0.0265(19) Uani 1 1 d .
C27 C 0.2017(3) 0.7758(6) 0.0807(2) 0.033(2) Uani 1 1 d .
H27 H 0.1658 0.7882 0.0845 0.039 Uiso 1 1 calc R
C28 C 0.2292(3) 0.8399(7) 0.0584(3) 0.036(2) Uani 1 1 d .
H28 H 0.2164 0.9054 0.0440 0.043 Uiso 1 1 calc R
C29 C 0.2821(3) 0.7871(6) 0.0611(2) 0.0300(19) Uani 1 1 d .
C30 C 0.3207(3) 0.8183(6) 0.0391(2) 0.0287(19) Uani 1 1 d .
C31 C 0.3730(3) 0.7718(6) 0.0437(2) 0.0270(19) Uani 1 1 d .
C32 C 0.4122(3) 0.7990(6) 0.0197(2) 0.032(2) Uani 1 1 d .
H32 H 0.4073 0.8504 -0.0021 0.038 Uiso 1 1 calc R
C33 C 0.4576(3) 0.7374(6) 0.0339(2) 0.031(2) Uani 1 1 d .
H33 H 0.4904 0.7391 0.0241 0.037 Uiso 1 1 calc R
C34 C 0.4471(3) 0.6691(6) 0.0665(2) 0.0272(19) Uani 1 1 d .
C35 C 0.4827(3) 0.5936(6) 0.0887(2) 0.0258(18) Uani 1 1 d .
C36 C 0.4724(3) 0.5215(6) 0.1187(2) 0.0252(18) Uani 1 1 d .
C37 C 0.5113(3) 0.4526(6) 0.1448(2) 0.0258(18) Uani 1 1 d .
H37 H 0.5491 0.4485 0.1450 0.031 Uiso 1 1 calc R
C38 C 0.4852(3) 0.3949(6) 0.1688(2) 0.0300(19) Uani 1 1 d .
H38 H 0.5009 0.3432 0.1891 0.036 Uiso 1 1 calc R
C39 C 0.4283(3) 0.4267(6) 0.1578(2) 0.0292(19) Uani 1 1 d .
C40 C 0.3866(3) 0.3844(6) 0.1752(2) 0.0223(17) Uani 1 1 d .
C41 C 0.1375(3) 1.0141(6) 0.1418(2) 0.0269(19) Uani 1 1 d .
C42 C 0.1205(3) 1.0007(6) 0.1782(2) 0.0266(19) Uani 1 1 d .
H42 H 0.1461 1.0090 0.2031 0.032 Uiso 1 1 calc R
C43 C 0.0683(3) 0.9762(6) 0.1787(2) 0.0239(18) Uani 1 1 d .
C44 C 0.0287(3) 0.9678(6) 0.1436(3) 0.031(2) Uani 1 1 d .
H44 H -0.0083 0.9531 0.1442 0.037 Uiso 1 1 calc R
C45 C 0.0453(3) 0.9817(6) 0.1078(3) 0.032(2) Uani 1 1 d .
C46 C 0.0978(3) 1.0027(6) 0.1059(2) 0.0236(18) Uani 1 1 d .
H46 H 0.1077 1.0097 0.0803 0.028 Uiso 1 1 calc R
C47 C 0.0614(3) 0.8634(6) 0.2348(2) 0.0273(19) Uani 1 1 d .
C48 C 0.0576(3) 0.8501(7) 0.2756(3) 0.034(2) Uani 1 1 d .
C49 C 0.0669(3) 0.7509(7) 0.2945(3) 0.036(2) Uani 1 1 d .
H49 H 0.0629 0.7440 0.3218 0.043 Uiso 1 1 calc R
C50 C 0.0817(3) 0.6609(6) 0.2752(3) 0.033(2) Uani 1 1 d .
C51 C 0.0866(3) 0.6698(6) 0.2343(3) 0.030(2) Uani 1 1 d .
C52 C 0.0778(3) 0.7720(6) 0.2152(3) 0.0272(19) Uani 1 1 d .
H52 H 0.0832 0.7798 0.1883 0.033 Uiso 1 1 calc R
C53 C 0.1063(3) 0.5887(6) 0.1751(2) 0.0260(19) Uani 1 1 d .
C54 C 0.0611(3) 0.5860(6) 0.1439(3) 0.035(2) Uani 1 1 d .
H54 H 0.0254 0.5824 0.1491 0.043 Uiso 1 1 calc R
C55 C 0.0696(3) 0.5887(6) 0.1046(3) 0.032(2) Uani 1 1 d .
C56 C 0.1202(3) 0.5933(6) 0.0964(3) 0.031(2) Uani 1 1 d .
H56 H 0.1244 0.5934 0.0691 0.037 Uiso 1 1 calc R
C57 C 0.1666(3) 0.5978(6) 0.1282(2) 0.0252(18) Uani 1 1 d .
C58 C 0.1581(3) 0.5964(6) 0.1678(3) 0.0275(19) Uani 1 1 d .
H58 H 0.1884 0.6009 0.1900 0.033 Uiso 1 1 calc R
C59 C -0.0013(3) 0.6770(7) 0.0578(3) 0.040(2) Uani 1 1 d .
C60 C 0.0165(3) 0.7773(6) 0.0722(2) 0.0284(19) Uani 1 1 d .
H60 H 0.0480 0.7825 0.0934 0.034 Uiso 1 1 calc R
C61 C -0.0104(3) 0.8734(7) 0.0565(2) 0.033(2) Uani 1 1 d .
C62 C -0.0555(3) 0.8640(7) 0.0243(2) 0.031(2) Uani 1 1 d .
C63 C -0.0739(3) 0.7618(7) 0.0101(3) 0.039(2) Uani 1 1 d .
H63 H -0.1056 0.7562 -0.0110 0.047 Uiso 1 1 calc R
C64 C -0.0472(3) 0.6674(7) 0.0258(3) 0.043(2) Uani 1 1 d .
C65 C 0.2671(3) 1.3608(6) 0.0275(2) 0.0266(19) Uani 1 1 d .
C66 C 0.2855(4) 1.4693(7) 0.0297(2) 0.037(2) Uani 1 1 d .
H66 H 0.3121 1.4924 0.0526 0.044 Uiso 1 1 calc R
C67 C 0.2662(4) 1.5435(7) -0.0005(3) 0.045(2) Uani 1 1 d .
H67 H 0.2798 1.6170 0.0015 0.054 Uiso 1 1 calc R
C68 C 0.2269(4) 1.5122(7) -0.0339(3) 0.045(2) Uani 1 1 d .
H68 H 0.2134 1.5639 -0.0548 0.054 Uiso 1 1 calc R
C69 C 0.2075(3) 1.4045(7) -0.0367(2) 0.035(2) Uani 1 1 d .
H69 H 0.1804 1.3825 -0.0594 0.042 Uiso 1 1 calc R
C70 C 0.2275(3) 1.3291(6) -0.0064(2) 0.0289(19) Uani 1 1 d .
H70 H 0.2144 1.2553 -0.0086 0.035 Uiso 1 1 calc R
C71 C 0.5130(3) 1.0783(6) 0.0943(2) 0.0240(18) Uani 1 1 d .
C72 C 0.5440(3) 1.1745(7) 0.1031(2) 0.0283(19) Uani 1 1 d .
H72 H 0.5293 1.2376 0.1137 0.034 Uiso 1 1 calc R
C73 C 0.5970(3) 1.1770(7) 0.0961(2) 0.032(2) Uani 1 1 d .
H73 H 0.6183 1.2423 0.1018 0.039 Uiso 1 1 calc R
C74 C 0.6189(3) 1.0845(7) 0.0806(2) 0.034(2) Uani 1 1 d .
H74 H 0.6550 1.0859 0.0763 0.040 Uiso 1 1 calc R
C75 C 0.5876(4) 0.9922(7) 0.0719(3) 0.040(2) Uani 1 1 d .
H75 H 0.6020 0.9292 0.0610 0.048 Uiso 1 1 calc R
C76 C 0.5359(3) 0.9887(6) 0.0785(2) 0.031(2) Uani 1 1 d .
H76 H 0.5150 0.9232 0.0720 0.037 Uiso 1 1 calc R
C77 C 0.3855(3) 0.7634(6) 0.2234(2) 0.0263(19) Uani 1 1 d .
C78 C 0.4089(3) 0.6621(6) 0.2189(3) 0.0282(19) Uani 1 1 d .
H78 H 0.4140 0.6399 0.1929 0.034 Uiso 1 1 calc R
C79 C 0.4250(3) 0.5929(6) 0.2518(3) 0.032(2) Uani 1 1 d .
H79 H 0.4407 0.5230 0.2486 0.038 Uiso 1 1 calc R
C80 C 0.4181(3) 0.6266(7) 0.2899(3) 0.040(2) Uani 1 1 d .
H80 H 0.4297 0.5796 0.3126 0.048 Uiso 1 1 calc R
C81 C 0.3944(3) 0.7283(7) 0.2951(3) 0.034(2) Uani 1 1 d .
H81 H 0.3895 0.7509 0.3211 0.041 Uiso 1 1 calc R
C82 C 0.3783(3) 0.7950(6) 0.2618(3) 0.032(2) Uani 1 1 d .
H82 H 0.3618 0.8642 0.2650 0.038 Uiso 1 1 calc R
C83 C 0.3034(3) 0.9042(6) 0.0065(2) 0.030(2) Uani 1 1 d .
C84 C 0.3293(3) 1.0061(6) 0.0077(2) 0.033(2) Uani 1 1 d .
H84 H 0.3597 1.0219 0.0289 0.040 Uiso 1 1 calc R
C85 C 0.3112(4) 1.0841(7) -0.0218(3) 0.036(2) Uani 1 1 d .
H85 H 0.3286 1.1540 -0.0207 0.043 Uiso 1 1 calc R
C86 C 0.2676(4) 1.0602(7) -0.0529(3) 0.043(2) Uani 1 1 d .
H86 H 0.2551 1.1142 -0.0732 0.052 Uiso 1 1 calc R
C87 C 0.2419(4) 0.9598(7) -0.0551(3) 0.040(2) Uani 1 1 d .
H87 H 0.2122 0.9440 -0.0769 0.048 Uiso 1 1 calc R
C88 C 0.2594(3) 0.8825(6) -0.0255(2) 0.032(2) Uani 1 1 d .
H88 H 0.2414 0.8132 -0.0268 0.038 Uiso 1 1 calc R
C89 C 0.5395(3) 0.5887(6) 0.0804(2) 0.030(2) Uani 1 1 d .
C90 C 0.5759(3) 0.6748(6) 0.0934(3) 0.035(2) Uani 1 1 d .
H90 H 0.5657 0.7348 0.1084 0.041 Uiso 1 1 calc R
C91 C 0.6270(3) 0.6718(7) 0.0842(3) 0.046(3) Uani 1 1 d .
H91 H 0.6519 0.7302 0.0932 0.056 Uiso 1 1 calc R
C92 C 0.6429(4) 0.5848(8) 0.0621(3) 0.041(2) Uani 1 1 d .
H92 H 0.6781 0.5838 0.0559 0.050 Uiso 1 1 calc R
C93 C 0.6068(4) 0.5012(8) 0.0494(3) 0.047(2) Uani 1 1 d .
H93 H 0.6169 0.4418 0.0342 0.056 Uiso 1 1 calc R
C94 C 0.5549(4) 0.5019(7) 0.0587(3) 0.041(2) Uani 1 1 d .
H94 H 0.5304 0.4427 0.0500 0.049 Uiso 1 1 calc R
C95 C 0.3997(3) 0.2959(6) 0.2068(2) 0.0243(18) Uani 1 1 d .
C96 C 0.4237(3) 0.1957(6) 0.1993(3) 0.032(2) Uani 1 1 d .
H96 H 0.4311 0.1811 0.1733 0.039 Uiso 1 1 calc R
C97 C 0.4369(3) 0.1173(7) 0.2303(3) 0.036(2) Uani 1 1 d .
H97 H 0.4539 0.0501 0.2253 0.043 Uiso 1 1 calc R
C98 C 0.4255(3) 0.1360(7) 0.2675(3) 0.042(2) Uani 1 1 d .
H98 H 0.4343 0.0818 0.2882 0.050 Uiso 1 1 calc R
C99 C 0.4012(3) 0.2340(7) 0.2751(3) 0.034(2) Uani 1 1 d .
H99 H 0.3933 0.2470 0.3010 0.041 Uiso 1 1 calc R
C100 C 0.3887(3) 0.3117(6) 0.2456(2) 0.0278(19) Uani 1 1 d .
H100 H 0.3720 0.3786 0.2513 0.033 Uiso 1 1 calc R
C101 C 0.1264(4) 0.2873(8) 0.3585(3) 0.051(3) Uiso 1 1 d .
H101 H 0.1097 0.3351 0.3349 0.061 Uiso 1 1 calc R
C102 C 0.1021(4) 0.3024(9) 0.2197(3) 0.067(3) Uiso 1 1 d .
H102 H 0.0995 0.3808 0.2284 0.081 Uiso 1 1 calc R
C103 C 0.2724(10) 0.5295(19) 0.3077(7) 0.186(9) Uiso 1 1 d .
H103 H 0.3030 0.5840 0.3138 0.223 Uiso 1 1 calc R
C104 C 0.2631(14) -0.061(3) 0.2946(10) 0.266(14) Uiso 1 1 d .
H104 H 0.2704 -0.1356 0.2844 0.319 Uiso 1 1 calc R
C105 C -0.0740(6) 0.2711(11) 0.0605(4) 0.092(4) Uiso 1 1 d .

loop_
_atom_site_aniso_label
_atom_site_aniso_U_11
_atom_site_aniso_U_22
_atom_site_aniso_U_33
_atom_site_aniso_U_23
_atom_site_aniso_U_13
_atom_site_aniso_U_12
Cl1 0.0493(15) 0.0669(17) 0.0560(18) -0.0068(13) 0.0091(13) -0.0025(12)
Cl2 0.128(3) 0.130(3) 0.066(2) -0.014(2) 0.023(2) -0.088(3)
Cl3 0.077(2) 0.155(3) 0.078(2) -0.043(2) 0.0249(19) 0.006(2)
Cl4 0.125(3) 0.0564(17) 0.0552(19) 0.0099(14) 0.0316(18) 0.0287(17)
Cl5 0.0800(19) 0.0526(15) 0.0541(18) 0.0085(13) 0.0239(15) -0.0063(13)
Cl6 0.107(3) 0.131(3) 0.096(3) 0.009(2) 0.031(2) -0.063(2)
Cl7 0.080(2) 0.111(3) 0.058(2) 0.0055(18) 0.0041(17) 0.0153(18)
Cl8 0.187(8) 1.36(5) 0.446(18) -0.57(3) 0.112(10) 0.056(17)
Cl9 0.221(7) 0.271(8) 0.138(5) 0.068(5) 0.029(5) -0.026(6)
Cl10 0.123(5) 0.512(16) 0.203(8) -0.064(9) 0.022(5) -0.012(7)
Cl11 0.149(5) 0.168(5) 0.427(13) -0.134(7) -0.030(7) -0.008(4)
Cl12 0.219(8) 0.72(2) 0.232(9) -0.280(13) -0.128(7) 0.173(11)
Cl13 0.125(3) 0.129(3) 0.156(4) 0.051(3) 0.062(3) 0.044(3)
Cl14 0.187(5) 0.122(3) 0.104(3) 0.009(3) 0.052(3) 0.036(3)
O1 0.037(3) 0.028(3) 0.034(4) 0.004(3) 0.012(3) 0.003(2)
O2 0.032(3) 0.029(3) 0.037(4) 0.002(3) 0.014(3) 0.006(2)
O3 0.036(3) 0.032(3) 0.050(4) -0.003(3) -0.019(3) 0.001(3)
O4 0.032(3) 0.033(3) 0.029(3) 0.004(3) -0.008(3) -0.001(2)
O5 0.053(4) 0.054(4) 0.062(5) 0.005(4) 0.034(4) 0.019(3)
O6 0.089(6) 0.068(5) 0.040(5) -0.011(4) 0.027(4) 0.002(4)
O7 0.175(9) 0.072(5) 0.072(6) 0.041(5) 0.079(6) 0.045(5)
O8 0.332(17) 0.054(5) 0.049(6) 0.013(4) 0.037(8) 0.056(8)
O9 0.050(4) 0.065(5) 0.047(5) 0.010(4) 0.002(3) 0.004(4)
O10 0.031(4) 0.057(4) 0.059(5) -0.002(3) -0.005(3) 0.009(3)
O11 0.046(4) 0.061(4) 0.064(5) -0.023(4) -0.026(4) 0.014(3)
O13 0.37(3) 0.208(17) 0.35(3) 0.045(17) -0.26(2) -0.088(18)
N1 0.023(4) 0.032(4) 0.022(4) 0.004(3) 0.002(3) -0.001(3)
N2 0.030(4) 0.030(4) 0.016(4) -0.002(3) 0.000(3) -0.002(3)
N3 0.026(4) 0.031(4) 0.020(4) 0.000(3) 0.003(3) 0.001(3)
N4 0.023(3) 0.030(4) 0.020(4) 0.008(3) 0.005(3) -0.002(3)
N5 0.028(4) 0.030(4) 0.020(4) -0.002(3) 0.004(3) 0.009(3)
N6 0.030(4) 0.032(4) 0.020(4) 0.001(3) 0.005(3) 0.006(3)
N7 0.033(4) 0.021(3) 0.033(4) -0.001(3) 0.004(3) 0.005(3)
N8 0.028(4) 0.025(3) 0.023(4) 0.000(3) 0.005(3) 0.006(3)
N9 0.042(5) 0.048(5) 0.043(6) -0.010(4) 0.024(4) -0.011(4)
N10 0.058(5) 0.043(5) 0.021(5) 0.006(4) 0.008(4) 0.005(4)
N11 0.031(5) 0.049(5) 0.034(5) 0.003(4) 0.003(4) 0.005(4)
C1 0.022(4) 0.025(4) 0.021(5) 0.001(3) 0.001(3) -0.001(3)
C2 0.030(5) 0.025(4) 0.022(5) 0.006(4) 0.001(4) -0.002(4)
C3 0.029(4) 0.020(4) 0.028(5) 0.003(3) 0.005(4) -0.003(3)
C4 0.033(5) 0.028(4) 0.018(5) -0.004(4) 0.006(4) -0.004(4)
C5 0.022(4) 0.027(4) 0.016(4) 0.002(3) 0.002(3) -0.001(3)
C6 0.028(4) 0.029(4) 0.025(5) -0.001(4) 0.001(4) 0.004(4)
C7 0.027(4) 0.032(4) 0.021(5) -0.002(4) 0.002(4) 0.010(4)
C8 0.031(5) 0.022(4) 0.028(5) 0.003(4) 0.006(4) 0.004(3)
C9 0.026(4) 0.025(4) 0.018(4) 0.002(3) 0.003(4) 0.002(3)
C10 0.035(5) 0.020(4) 0.025(5) -0.001(4) -0.002(4) 0.002(3)
C11 0.032(5) 0.031(4) 0.015(4) 0.005(4) 0.000(4) -0.008(4)
C12 0.037(5) 0.030(5) 0.031(5) 0.005(4) -0.004(4) -0.006(4)
C13 0.030(5) 0.035(5) 0.030(5) 0.009(4) 0.003(4) -0.006(4)
C14 0.025(5) 0.037(5) 0.023(5) -0.005(4) 0.004(4) -0.007(4)
C15 0.025(4) 0.025(4) 0.022(5) 0.004(3) 0.004(4) 0.002(3)
C16 0.027(4) 0.030(4) 0.025(5) -0.002(4) 0.006(4) -0.004(4)
C17 0.021(4) 0.027(4) 0.031(5) 0.002(4) 0.004(4) 0.006(3)
C18 0.029(4) 0.031(4) 0.021(5) 0.004(4) 0.000(4) 0.005(4)
C19 0.023(4) 0.031(4) 0.023(5) -0.004(4) 0.000(4) 0.004(3)
C20 0.030(4) 0.022(4) 0.022(5) 0.001(3) 0.003(4) -0.001(3)
C21 0.037(5) 0.027(4) 0.018(5) 0.002(4) 0.006(4) 0.000(4)
C22 0.030(5) 0.023(4) 0.030(5) 0.001(4) 0.003(4) -0.001(4)
C23 0.024(4) 0.035(4) 0.022(5) 0.001(4) 0.007(4) 0.000(4)
C24 0.030(5) 0.028(4) 0.020(5) -0.001(4) 0.008(4) 0.001(3)
C25 0.025(4) 0.031(4) 0.020(5) -0.003(4) 0.002(4) 0.005(3)
C26 0.033(5) 0.021(4) 0.025(5) 0.000(3) 0.004(4) 0.006(3)
C27 0.031(5) 0.038(5) 0.026(5) -0.003(4) -0.002(4) 0.017(4)
C28 0.042(5) 0.034(5) 0.032(5) 0.006(4) 0.012(4) 0.013(4)
C29 0.041(5) 0.029(4) 0.018(5) 0.005(4) 0.002(4) 0.003(4)
C30 0.041(5) 0.022(4) 0.022(5) 0.001(4) 0.005(4) 0.001(4)
C31 0.034(5) 0.026(4) 0.020(5) -0.001(4) 0.003(4) -0.002(4)
C32 0.042(5) 0.028(4) 0.023(5) -0.001(4) 0.002(4) 0.003(4)
C33 0.034(5) 0.032(5) 0.028(5) 0.003(4) 0.013(4) 0.001(4)
C34 0.028(4) 0.030(4) 0.024(5) -0.003(4) 0.007(4) -0.002(4)
C35 0.035(5) 0.022(4) 0.023(5) 0.002(4) 0.012(4) 0.002(3)
C36 0.030(4) 0.022(4) 0.025(5) -0.006(4) 0.007(4) -0.005(3)
C37 0.021(4) 0.035(5) 0.022(5) -0.005(4) 0.006(4) 0.006(4)
C38 0.036(5) 0.025(4) 0.030(5) 0.004(4) 0.008(4) 0.006(4)
C39 0.029(5) 0.034(5) 0.024(5) 0.004(4) 0.005(4) 0.005(4)
C40 0.025(4) 0.025(4) 0.017(4) -0.003(3) 0.002(3) 0.006(3)
C41 0.032(5) 0.019(4) 0.027(5) 0.002(3) 0.000(4) 0.003(3)
C42 0.030(5) 0.026(4) 0.022(5) -0.001(4) 0.003(4) 0.001(3)
C43 0.030(5) 0.018(4) 0.026(5) 0.001(3) 0.011(4) 0.004(3)
C44 0.028(5) 0.026(4) 0.039(6) 0.002(4) 0.008(4) 0.001(4)
C45 0.029(5) 0.024(4) 0.036(6) -0.001(4) -0.008(4) 0.004(3)
C46 0.025(4) 0.024(4) 0.021(5) 0.003(3) 0.001(4) 0.003(3)
C47 0.023(4) 0.032(5) 0.029(5) -0.002(4) 0.012(4) -0.004(3)
C48 0.035(5) 0.037(5) 0.033(5) -0.008(4) 0.017(4) -0.001(4)
C49 0.033(5) 0.046(6) 0.031(5) 0.005(4) 0.013(4) -0.004(4)
C50 0.031(5) 0.035(5) 0.033(5) 0.010(4) 0.009(4) 0.008(4)
C51 0.020(4) 0.035(5) 0.038(6) 0.003(4) 0.009(4) 0.001(4)
C52 0.024(4) 0.028(4) 0.031(5) 0.010(4) 0.008(4) 0.001(3)
C53 0.030(5) 0.019(4) 0.029(5) 0.002(3) 0.005(4) 0.002(3)
C54 0.027(5) 0.033(5) 0.043(6) -0.001(4) 0.001(4) -0.003(4)
C55 0.028(5) 0.023(4) 0.036(6) -0.003(4) -0.012(4) 0.001(3)
C56 0.030(5) 0.038(5) 0.024(5) -0.002(4) 0.002(4) 0.005(4)
C57 0.027(4) 0.026(4) 0.020(5) 0.000(3) 0.002(4) 0.008(3)
C58 0.025(4) 0.026(4) 0.029(5) -0.004(4) 0.000(4) 0.000(3)
C59 0.024(5) 0.049(6) 0.043(6) 0.001(5) -0.002(4) 0.004(4)
C60 0.017(4) 0.036(5) 0.027(5) 0.008(4) -0.005(4) 0.002(4)
C61 0.026(4) 0.048(5) 0.025(5) 0.002(4) 0.005(4) -0.008(4)
C62 0.023(4) 0.041(5) 0.028(5) 0.000(4) 0.002(4) 0.008(4)
C63 0.016(4) 0.061(6) 0.035(6) 0.002(5) -0.007(4) 0.004(4)
C64 0.030(5) 0.037(5) 0.050(6) -0.006(4) -0.015(4) 0.002(4)
C65 0.033(5) 0.026(4) 0.021(5) 0.005(4) 0.007(4) 0.006(4)
C66 0.057(6) 0.036(5) 0.013(5) -0.003(4) -0.002(4) -0.003(4)
C67 0.072(7) 0.030(5) 0.036(6) 0.008(4) 0.015(5) 0.005(5)
C68 0.065(6) 0.033(5) 0.038(6) 0.014(4) 0.010(5) 0.013(5)
C69 0.036(5) 0.044(5) 0.021(5) -0.002(4) -0.002(4) 0.009(4)
C70 0.029(4) 0.026(4) 0.028(5) 0.005(4) -0.004(4) 0.000(3)
C71 0.022(4) 0.031(4) 0.019(5) 0.008(4) 0.002(3) -0.003(3)
C72 0.021(4) 0.042(5) 0.023(5) 0.001(4) 0.007(4) 0.011(4)
C73 0.031(5) 0.037(5) 0.026(5) 0.002(4) 0.004(4) -0.010(4)
C74 0.028(4) 0.047(5) 0.030(5) 0.003(4) 0.016(4) 0.009(4)
C75 0.048(6) 0.028(5) 0.046(6) -0.005(4) 0.015(5) 0.004(4)
C76 0.041(5) 0.025(4) 0.029(5) -0.007(4) 0.012(4) -0.006(4)
C77 0.024(4) 0.030(4) 0.022(5) 0.001(4) -0.003(4) -0.003(3)
C78 0.026(4) 0.026(4) 0.031(5) 0.002(4) 0.003(4) 0.003(3)
C79 0.033(5) 0.025(4) 0.035(6) 0.005(4) 0.003(4) -0.001(4)
C80 0.031(5) 0.041(5) 0.042(6) 0.024(5) -0.005(4) -0.002(4)
C81 0.032(5) 0.046(5) 0.022(5) 0.011(4) -0.001(4) -0.005(4)
C82 0.027(4) 0.030(4) 0.037(6) -0.002(4) 0.004(4) -0.002(4)
C83 0.043(5) 0.028(5) 0.020(5) -0.003(4) 0.011(4) 0.014(4)
C84 0.047(5) 0.029(5) 0.021(5) 0.001(4) 0.004(4) 0.008(4)
C85 0.048(5) 0.026(4) 0.036(6) -0.001(4) 0.015(5) 0.002(4)
C86 0.049(6) 0.048(6) 0.033(6) 0.017(5) 0.011(5) 0.016(5)
C87 0.039(5) 0.044(6) 0.034(6) 0.011(4) -0.001(4) 0.013(4)
C88 0.034(5) 0.028(4) 0.033(5) 0.011(4) 0.007(4) 0.005(4)
C89 0.029(5) 0.031(5) 0.028(5) 0.005(4) 0.004(4) 0.008(4)
C90 0.036(5) 0.025(4) 0.044(6) 0.002(4) 0.013(4) -0.001(4)
C91 0.032(5) 0.039(5) 0.067(7) 0.012(5) 0.007(5) -0.008(4)
C92 0.031(5) 0.057(6) 0.036(6) 0.008(5) 0.006(4) 0.004(5)
C93 0.045(6) 0.051(6) 0.053(7) -0.005(5) 0.027(5) 0.014(5)
C94 0.043(5) 0.043(5) 0.041(6) -0.004(4) 0.015(5) 0.005(4)
C95 0.018(4) 0.020(4) 0.033(5) 0.008(4) 0.002(4) -0.002(3)
C96 0.022(4) 0.038(5) 0.035(5) -0.001(4) 0.002(4) -0.001(4)
C97 0.032(5) 0.031(5) 0.042(6) 0.013(4) 0.001(4) 0.001(4)
C98 0.043(5) 0.038(5) 0.040(6) 0.021(5) -0.004(5) -0.003(4)
C99 0.040(5) 0.039(5) 0.024(5) 0.002(4) 0.006(4) -0.009(4)
C100 0.024(4) 0.027(4) 0.033(5) -0.002(4) 0.008(4) -0.007(3)

loop_
_atom_type_symbol
_atom_type_description
_atom_type_scat_dispersion_real
_atom_type_scat_dispersion_imag
_atom_type_scat_source
C C 0.0033 0.0016 'International Tables Vol C Tables 4.2.6.8 and 6.1.1.4'
H H 0.0000 0.0000 'International Tables Vol C Tables 4.2.6.8 and 6.1.1.4'
N N 0.0061 0.0033 'International Tables Vol C Tables 4.2.6.8 and 6.1.1.4'
O O 0.0106 0.0060 'International Tables Vol C Tables 4.2.6.8 and 6.1.1.4'
Cl Cl 0.1484 0.1585 'International Tables Vol C Tables 4.2.6.8 and 6.1.1.4'

loop_
_geom_angle_atom_site_label_1
_geom_angle_atom_site_label_2
_geom_angle_atom_site_label_3
_geom_angle
_geom_angle_site_symmetry_3
C105 Cl14 O13 91.4(9) 2_545
C105 Cl16 O12B 102.2(9) .
C47 O1 C43 116.4(6) .
C51 O2 C53 119.0(6) .
C59 O3 C55 116.9(6) .
C61 O4 C45 116.8(6) .
N12A O11 N12B 32.6(9) .
N12A O12A N12B 25.6(9) .
N12A O12A O12B 68.8(11) .
N12B O12A O12B 43.3(8) .
N12A O12A O12A 113.1(14) 3_565
N12B O12A O12A 130.8(13) 3_565
O12B O12A O12A 146.8(14) 3_565
N12B O12B O12A 63.2(12) .
N12B O12B N12A 20.0(10) .
O12A O12B N12A 43.3(7) .
N12B O12B Cl16 153.8(16) .
O12A O12B Cl16 141.4(12) .
N12A O12B Cl16 168.9(12) .
C4 N1 C1 106.5(6) .
C6 N2 C9 109.4(6) .
C14 N3 C11 107.6(6) .
C16 N4 C19 109.0(6) .
C24 N5 C21 107.2(6) .
C26 N6 C29 106.9(6) .
C31 N7 C34 108.5(6) .
C39 N8 C36 107.6(6) .
O6 N9 O5 124.8(8) .
O6 N9 C48 116.0(8) .
O5 N9 C48 119.2(8) .
O7 N10 O8 120.4(8) .
O7 N10 C50 119.5(8) .
O8 N10 C50 119.5(8) .
O10 N11 O9 122.3(7) .
O10 N11 C62 118.2(7) .
O9 N11 C62 119.3(7) .
N12B N12A O11 82(2) .
N12B N12A O12A 104(2) .
O11 N12A O12A 120.5(14) .
N12B N12A C64 73(2) .
O11 N12A C64 117.8(12) .
O12A N12A C64 120.4(13) .
N12B N12A O12B 36.3(18) .
O11 N12A O12B 96.2(12) .
O12A N12A O12B 67.9(11) .
C64 N12A O12B 95.3(11) .
N12A N12B O12B 124(3) .
N12A N12B O11 65(2) .
O12B N12B O11 120.8(15) .
N12A N12B C64 81(2) .
O12B N12B C64 124.6(15) .
O11 N12B C64 114.5(13) .
N12A N12B O12A 50.5(18) .
O12B N12B O12A 73.5(12) .
O11 N12B O12A 94.6(12) .
C64 N12B O12A 105.0(11) .
N1 C1 C20 127.2(7) .
N1 C1 C2 109.7(6) .
C20 C1 C2 123.1(7) .
C3 C2 C1 107.9(7) .
C3 C2 H2 126.0 .
C1 C2 H2 126.0 .
C2 C3 C4 105.6(7) .
C2 C3 H3 127.2 .
C4 C3 H3 127.2 .
N1 C4 C5 125.2(7) .
N1 C4 C3 110.2(6) .
C5 C4 C3 124.6(7) .
C6 C5 C4 124.1(7) .
C6 C5 C41 118.0(6) .
C4 C5 C41 117.8(6) .
C5 C6 N2 126.3(7) .
C5 C6 C7 126.6(7) .
N2 C6 C7 107.1(6) .
C8 C7 C6 107.8(7) .
C8 C7 H7 126.1 .
C6 C7 H7 126.1 .
C7 C8 C9 107.9(7) .
C7 C8 H8 126.1 .
C9 C8 H8 126.0 .
N2 C9 C10 126.6(7) .
N2 C9 C8 107.7(7) .
C10 C9 C8 125.6(7) .
C9 C10 C11 126.6(7) .
C9 C10 C65 115.3(7) .
C11 C10 C65 118.0(7) .
N3 C11 C10 126.4(7) .
N3 C11 C12 109.1(7) .
C10 C11 C12 124.3(7) .
C13 C12 C11 107.4(7) .
C13 C12 H12 126.3 .
C11 C12 H12 126.3 .
C12 C13 C14 105.9(7) .
C12 C13 H13 127.0 .
C14 C13 H13 127.0 .
N3 C14 C15 127.1(7) .
N3 C14 C13 109.9(7) .
C15 C14 C13 122.8(7) .
C14 C15 C16 124.9(7) .
C14 C15 C71 119.2(6) .
C16 C15 C71 115.8(6) .
N4 C16 C17 107.6(6) .
N4 C16 C15 125.3(7) .
C17 C16 C15 127.0(7) .
C18 C17 C16 109.1(7) .
C18 C17 H17 125.4 .
C16 C17 H17 125.4 .
C17 C18 C19 107.4(7) .
C17 C18 H18 126.3 .
C19 C18 H18 126.3 .
C20 C19 N4 125.8(7) .
C20 C19 C18 127.3(7) .
N4 C19 C18 106.9(7) .
C19 C20 C1 126.1(7) .
C19 C20 C77 117.8(7) .
C1 C20 C77 116.0(7) .
N5 C21 C40 125.5(7) .
N5 C21 C22 108.5(7) .
C40 C21 C22 126.0(7) .
C23 C22 C21 108.1(7) .
C23 C22 H22 125.9 .
C21 C22 H22 125.9 .
C22 C23 C24 107.4(7) .
C22 C23 H23 126.3 .
C24 C23 H23 126.3 .
N5 C24 C25 126.4(7) .
N5 C24 C23 108.7(6) .
C25 C24 C23 124.8(7) .
C24 C25 C26 124.5(7) .
C24 C25 C57 117.1(7) .
C26 C25 C57 118.4(6) .
N6 C26 C25 125.6(7) .
N6 C26 C27 109.9(7) .
C25 C26 C27 124.5(7) .
C28 C27 C26 107.7(7) .
C28 C27 H27 126.1 .
C26 C27 H27 126.1 .
C27 C28 C29 106.1(7) .
C27 C28 H28 127.0 .
C29 C28 H28 127.0 .
N6 C29 C30 125.4(7) .
N6 C29 C28 109.2(7) .
C30 C29 C28 125.2(7) .
C29 C30 C31 125.0(7) .
C29 C30 C83 116.6(7) .
C31 C30 C83 118.3(7) .
N7 C31 C30 125.8(7) .
N7 C31 C32 108.6(7) .
C30 C31 C32 125.5(7) .
C33 C32 C31 107.3(7) .
C33 C32 H32 126.3 .
C31 C32 H32 126.3 .
C32 C33 C34 108.0(7) .
C32 C33 H33 126.0 .
C34 C33 H33 126.0 .
C35 C34 N7 126.3(7) .
C35 C34 C33 126.2(7) .
N7 C34 C33 107.5(7) .
C34 C35 C36 127.3(7) .
C34 C35 C89 116.9(7) .
C36 C35 C89 115.7(7) .
N8 C36 C35 125.4(7) .
N8 C36 C37 107.8(6) .
C35 C36 C37 126.8(7) .
C38 C37 C36 108.4(7) .
C38 C37 H37 125.8 .
C36 C37 H37 125.8 .
C37 C38 C39 106.8(7) .
C37 C38 H38 126.6 .
C39 C38 H38 126.6 .
N8 C39 C40 125.2(7) .
N8 C39 C38 109.3(7) .
C40 C39 C38 125.5(7) .
C21 C40 C39 124.5(7) .
C21 C40 C95 116.3(7) .
C39 C40 C95 119.1(6) .
C42 C41 C46 117.1(7) .
C42 C41 C5 124.4(7) .
C46 C41 C5 118.4(7) .
C43 C42 C41 121.3(8) .
C43 C42 H42 119.3 .
C41 C42 H42 119.3 .
C42 C43 C44 122.0(8) .
C42 C43 O1 119.0(7) .
C44 C43 O1 118.9(7) .
C45 C44 C43 116.8(7) .
C45 C44 H44 121.6 .
C43 C44 H44 121.6 .
C46 C45 C44 123.0(8) .
C46 C45 O4 118.6(8) .
C44 C45 O4 118.4(7) .
C45 C46 C41 119.8(8) .
C45 C46 H46 120.1 .
C41 C46 H46 120.1 .
O1 C47 C52 122.6(7) .
O1 C47 C48 119.9(7) .
C52 C47 C48 117.3(7) .
C49 C48 C47 121.3(7) .
C49 C48 N9 118.1(8) .
C47 C48 N9 120.4(8) .
C48 C49 C50 121.4(8) .
C48 C49 H49 119.3 .
C50 C49 H49 119.3 .
C49 C50 C51 119.7(7) .
C49 C50 N10 117.9(8) .
C51 C50 N10 122.4(7) .
O2 C51 C52 122.0(7) .
O2 C51 C50 119.2(7) .
C52 C51 C50 118.8(7) .
C51 C52 C47 121.4(8) .
C51 C52 H52 119.3 .
C47 C52 H52 119.3 .
C54 C53 C58 121.5(8) .
C54 C53 O2 120.7(7) .
C58 C53 O2 117.8(7) .
C53 C54 C55 117.5(8) .
C53 C54 H54 121.2 .
C55 C54 H54 121.2 .
C56 C55 C54 122.3(7) .
C56 C55 O3 120.2(8) .
C54 C55 O3 117.4(7) .
C55 C56 C57 120.5(8) .
C55 C56 H56 119.8 .
C57 C56 H56 119.8 .
C58 C57 C56 117.3(7) .
C58 C57 C25 120.0(7) .
C56 C57 C25 122.7(7) .
C53 C58 C57 120.9(7) .
C53 C58 H58 119.5 .
C57 C58 H58 119.5 .
C60 C59 O3 123.2(7) .
C60 C59 C64 120.3(8) .
O3 C59 C64 116.5(7) .
C59 C60 C61 121.3(7) .
C59 C60 H60 119.3 .
C61 C60 H60 119.3 .
O4 C61 C60 123.1(7) .
O4 C61 C62 118.6(7) .
C60 C61 C62 118.4(7) .
C63 C62 C61 120.2(7) .
C63 C62 N11 117.9(7) .
C61 C62 N11 121.9(7) .
C64 C63 C62 120.9(7) .
C64 C63 H63 119.5 .
C62 C63 H63 119.5 .
C63 C64 C59 118.8(8) .
C63 C64 N12B 118.3(9) .
C59 C64 N12B 121.0(9) .
C63 C64 N12A 115.1(9) .
C59 C64 N12A 124.5(9) .
N12B C64 N12A 26.2(7) .
C66 C65 C70 118.3(7) .
C66 C65 C10 122.5(7) .
C70 C65 C10 119.2(7) .
C67 C66 C65 121.2(8) .
C67 C66 H66 119.4 .
C65 C66 H66 119.4 .
C66 C67 C68 120.4(8) .
C66 C67 H67 119.8 .
C68 C67 H67 119.8 .
C67 C68 C69 119.4(8) .
C67 C68 H68 120.3 .
C69 C68 H68 120.3 .
C70 C69 C68 120.2(8) .
C70 C69 H69 119.9 .
C68 C69 H69 119.9 .
C69 C70 C65 120.4(7) .
C69 C70 H70 119.8 .
C65 C70 H70 119.8 .
C76 C71 C72 118.3(7) .
C76 C71 C15 121.9(7) .
C72 C71 C15 119.7(7) .
C71 C72 C73 119.3(7) .
C71 C72 H72 120.4 .
C73 C72 H72 120.4 .
C74 C73 C72 120.6(7) .
C74 C73 H73 119.7 .
C72 C73 H73 119.7 .
C75 C74 C73 119.0(7) .
C75 C74 H74 120.5 .
C73 C74 H74 120.5 .
C74 C75 C76 121.1(8) .
C74 C75 H75 119.5 .
C76 C75 H75 119.5 .
C75 C76 C71 121.7(7) .
C75 C76 H76 119.2 .
C71 C76 H76 119.2 .
C78 C77 C82 119.2(7) .
C78 C77 C20 122.6(7) .
C82 C77 C20 118.2(7) .
C77 C78 C79 120.4(8) .
C77 C78 H78 119.8 .
C79 C78 H78 119.8 .
C78 C79 C80 119.5(8) .
C78 C79 H79 120.3 .
C80 C79 H79 120.3 .
C79 C80 C81 121.1(8) .
C79 C80 H80 119.5 .
C81 C80 H80 119.5 .
C82 C81 C80 118.3(8) .
C82 C81 H81 120.8 .
C80 C81 H81 120.8 .
C81 C82 C77 121.6(8) .
C81 C82 H82 119.2 .
C77 C82 H82 119.2 .
C84 C83 C88 118.5(7) .
C84 C83 C30 121.9(7) .
C88 C83 C30 119.6(7) .
C85 C84 C83 120.4(8) .
C85 C84 H84 119.8 .
C83 C84 H84 119.8 .
C86 C85 C84 119.6(8) .
C86 C85 H85 120.2 .
C84 C85 H85 120.2 .
C87 C86 C85 121.2(8) .
C87 C86 H86 119.4 .
C85 C86 H86 119.4 .
C86 C87 C88 119.3(8) .
C86 C87 H87 120.3 .
C88 C87 H87 120.3 .
C87 C88 C83 121.0(8) .
C87 C88 H88 119.5 .
C83 C88 H88 119.5 .
C94 C89 C90 119.8(8) .
C94 C89 C35 120.6(7) .
C90 C89 C35 119.6(7) .
C91 C90 C89 119.2(8) .
C91 C90 H90 120.4 .
C89 C90 H90 120.4 .
C90 C91 C92 121.6(8) .
C90 C91 H91 119.2 .
C92 C91 H91 119.2 .
C93 C92 C91 118.6(8) .
C93 C92 H92 120.7 .
C91 C92 H92 120.7 .
C92 C93 C94 121.0(8) .
C92 C93 H93 119.5 .
C94 C93 H93 119.5 .
C89 C94 C93 119.9(8) .
C89 C94 H94 120.0 .
C93 C94 H94 120.0 .
C96 C95 C100 117.5(7) .
C96 C95 C40 121.9(7) .
C100 C95 C40 120.6(7) .
C97 C96 C95 119.7(8) .
C97 C96 H96 120.2 .
C95 C96 H96 120.1 .
C98 C97 C96 120.8(8) .
C98 C97 H97 119.6 .
C96 C97 H97 119.6 .
C97 C98 C99 120.0(8) .
C97 C98 H98 120.0 .
C99 C98 H98 120.0 .
C100 C99 C98 120.2(8) .
C100 C99 H99 119.9 .
C98 C99 H99 119.9 .
C99 C100 C95 121.8(8) .
C99 C100 H100 119.1 .
C95 C100 H100 119.1 .
Cl2 C101 Cl1 111.4(6) .
Cl2 C101 Cl3 107.2(5) .
Cl1 C101 Cl3 109.9(5) .
Cl2 C101 H101 109.4 .
Cl1 C101 H101 109.4 .
Cl3 C101 H101 109.4 .
Cl5 C102 Cl6 110.8(6) .
Cl5 C102 Cl4 110.5(6) .
Cl6 C102 Cl4 108.8(6) .
Cl5 C102 H102 108.9 .
Cl6 C102 H102 108.9 .
Cl4 C102 H102 108.9 .
Cl8 C103 Cl7 124.7(17) .
Cl8 C103 Cl9 127.8(19) .
Cl7 C103 Cl9 104.4(13) .
Cl8 C103 H103 95.8 .
Cl7 C103 H103 95.8 .
Cl9 C103 H103 95.9 .
Cl12 C104 Cl10 112(2) .
Cl12 C104 Cl11 103.0(18) .
Cl10 C104 Cl11 99.4(16) .
Cl12 C104 H104 113.8 .
Cl10 C104 H104 113.7 .
Cl11 C104 H104 113.7 .
Cl16 C105 Cl14 113.3(9) .
Cl16 C105 Cl15 96.6(8) .
Cl14 C105 Cl15 101.0(7) .
Cl16 C105 Cl13 107.4(8) .
Cl14 C105 Cl13 107.1(8) .
Cl15 C105 Cl13 131.2(9) .

loop_
_geom_bond_atom_site_label_1
_geom_bond_atom_site_label_2
_geom_bond_distance
_geom_bond_site_symmetry_2
Cl1 C101 1.731(10) .
Cl2 C101 1.724(10) .
Cl3 C101 1.774(10) .
Cl4 C102 1.777(11) .
Cl5 C102 1.725(11) .
Cl6 C102 1.758(11) .
Cl7 C103 1.66(2) .
Cl8 C103 1.48(3) .
Cl9 C103 1.93(2) .
Cl10 C104 1.76(3) .
Cl11 C104 2.11(3) .
Cl12 C104 1.68(3) .
Cl13 C105 1.779(15) .
Cl14 C105 1.726(15) .
Cl14 O13 2.03(3) 2_545
Cl15 C105 1.764(15) .
Cl16 C105 1.721(16) .
Cl16 O12B 1.769(19) .
O1 C47 1.353(9) .
O1 C43 1.431(9) .
O2 C51 1.360(9) .
O2 C53 1.389(9) .
O3 C59 1.375(10) .
O3 C55 1.405(9) .
O4 C61 1.368(9) .
O4 C45 1.420(9) .
O5 N9 1.218(9) .
O6 N9 1.219(9) .
O7 N10 1.152(9) .
O8 N10 1.196(11) .
O9 N11 1.228(9) .
O10 N11 1.210(8) .
O11 N12A 1.136(15) .
O11 N12B 1.240(16) .
O12A N12A 1.208(17) .
O12A N12B 1.52(2) .
O12A O12B 1.63(2) .
O12A O12A 1.76(3) 3_565
O12B N12B 1.168(19) .
O12B N12A 1.64(2) .
O13 Cl14 2.03(3) 2
N1 C4 1.360(9) .
N1 C1 1.364(9) .
N2 C6 1.380(10) .
N2 C9 1.392(9) .
N3 C14 1.332(9) .
N3 C11 1.356(9) .
N4 C16 1.377(9) .
N4 C19 1.389(9) .
N5 C24 1.382(10) .
N5 C21 1.394(9) .
N6 C26 1.362(10) .
N6 C29 1.386(10) .
N7 C31 1.370(9) .
N7 C34 1.387(10) .
N8 C39 1.353(10) .
N8 C36 1.392(9) .
N9 C48 1.485(11) .
N10 C50 1.468(10) .
N11 C62 1.463(10) .
N12A N12B 0.675(18) .
N12A C64 1.510(17) .
N12B C64 1.459(16) .
C1 C20 1.409(10) .
C1 C2 1.451(10) .
C2 C3 1.339(10) .
C2 H2 0.9500 .
C3 C4 1.471(10) .
C3 H3 0.9500 .
C4 C5 1.423(10) .
C5 C6 1.370(10) .
C5 C41 1.478(10) .
C6 C7 1.459(10) .
C7 C8 1.375(11) .
C7 H7 0.9500 .
C8 C9 1.437(10) .
C8 H8 0.9500 .
C9 C10 1.394(11) .
C10 C11 1.405(11) .
C10 C65 1.509(10) .
C11 C12 1.433(11) .
C12 C13 1.341(11) .
C12 H12 0.9500 .
C13 C14 1.451(11) .
C13 H13 0.9500 .
C14 C15 1.413(10) .
C15 C16 1.422(10) .
C15 C71 1.497(10) .
C16 C17 1.420(10) .
C17 C18 1.354(11) .
C17 H17 0.9500 .
C18 C19 1.450(10) .
C18 H18 0.9500 .
C19 C20 1.375(11) .
C20 C77 1.507(10) .
C21 C40 1.394(10) .
C21 C22 1.430(11) .
C22 C23 1.359(10) .
C22 H22 0.9500 .
C23 C24 1.442(10) .
C23 H23 0.9500 .
C24 C25 1.402(10) .
C25 C26 1.414(11) .
C25 C57 1.466(10) .
C26 C27 1.442(10) .
C27 C28 1.365(11) .
C27 H27 0.9500 .
C28 C29 1.462(11) .
C28 H28 0.9500 .
C29 C30 1.391(11) .
C30 C31 1.405(11) .
C30 C83 1.509(11) .
C31 C32 1.440(11) .
C32 C33 1.362(11) .
C32 H32 0.9500 .
C33 C34 1.443(11) .
C33 H33 0.9500 .
C34 C35 1.383(10) .
C35 C36 1.399(10) .
C35 C89 1.512(11) .
C36 C37 1.436(10) .
C37 C38 1.341(11) .
C37 H37 0.9500 .
C38 C39 1.449(11) .
C38 H38 0.9500 .
C39 C40 1.401(11) .
C40 C95 1.499(10) .
C41 C42 1.390(11) .
C41 C46 1.405(10) .
C42 C43 1.349(10) .
C42 H42 0.9500 .
C43 C44 1.381(11) .
C44 C45 1.368(11) .
C44 H44 0.9500 .
C45 C46 1.360(11) .
C46 H46 0.9500 .
C47 C52 1.395(11) .
C47 C48 1.409(11) .
C48 C49 1.356(11) .
C49 C50 1.361(11) .
C49 H49 0.9500 .
C50 C51 1.414(12) .
C51 C52 1.390(10) .
C52 H52 0.9500 .
C53 C54 1.375(11) .
C53 C58 1.378(10) .
C54 C55 1.388(12) .
C54 H54 0.9500 .
C55 C56 1.358(11) .
C56 C57 1.408(10) .
C56 H56 0.9500 .
C57 C58 1.396(11) .
C58 H58 0.9500 .
C59 C60 1.348(11) .
C59 C64 1.409(11) .
C60 C61 1.392(11) .
C60 H60 0.9500 .
C61 C62 1.400(11) .
C62 C63 1.372(11) .
C63 C64 1.373(11) .
C63 H63 0.9500 .
C65 C66 1.389(11) .
C65 C70 1.401(10) .
C66 C67 1.368(11) .
C66 H66 0.9500 .
C67 C68 1.385(12) .
C67 H67 0.9500 .
C68 C69 1.388(12) .
C68 H68 0.9500 .
C69 C70 1.382(11) .
C69 H69 0.9500 .
C70 H70 0.9500 .
C71 C76 1.387(11) .
C71 C72 1.399(11) .
C72 C73 1.402(11) .
C72 H72 0.9500 .
C73 C74 1.395(11) .
C73 H73 0.9500 .
C74 C75 1.362(11) .
C74 H74 0.9500 .
C75 C76 1.364(12) .
C75 H75 0.9500 .
C76 H76 0.9500 .
C77 C78 1.382(10) .
C77 C82 1.399(11) .
C78 C79 1.382(11) .
C78 H78 0.9500 .
C79 C80 1.391(12) .
C79 H79 0.9500 .
C80 C81 1.396(12) .
C80 H80 0.9500 .
C81 C82 1.372(11) .
C81 H81 0.9500 .
C82 H82 0.9500 .
C83 C84 1.391(11) .
C83 C88 1.397(11) .
C84 C85 1.378(11) .
C84 H84 0.9500 .
C85 C86 1.378(12) .
C85 H85 0.9500 .
C86 C87 1.370(12) .
C86 H86 0.9500 .
C87 C88 1.371(11) .
C87 H87 0.9500 .
C88 H88 0.9500 .
C89 C94 1.383(11) .
C89 C90 1.394(11) .
C90 C91 1.385(11) .
C90 H90 0.9500 .
C91 C92 1.396(12) .
C91 H91 0.9500 .
C92 C93 1.366(12) .
C92 H92 0.9500 .
C93 C94 1.402(12) .
C93 H93 0.9500 .
C94 H94 0.9500 .
C95 C96 1.401(10) .
C95 C100 1.406(11) .
C96 C97 1.398(11) .
C96 H96 0.9500 .
C97 C98 1.362(12) .
C97 H97 0.9500 .
C98 C99 1.382(12) .
C98 H98 0.9500 .
C99 C100 1.356(11) .
C99 H99 0.9500 .
C100 H100 0.9500 .
C101 H101 1.0000 .
C102 H102 1.0000 .
C103 H103 1.0000 .
C104 H104 1.0000 .

loop_
_geom_torsion_atom_site_label_1
_geom_torsion_atom_site_label_2
_geom_torsion_atom_site_label_3
_geom_torsion_atom_site_label_4
_geom_torsion
_geom_torsion_site_symmetry_1
N12A O12A O12B N12B -3.1(14) .
O12A O12A O12B N12B 97(3) 3_565
N12B O12A O12B N12A 3.1(14) .
O12A O12A O12B N12A 100(3) 3_565
N12A O12A O12B Cl16 164.6(19) .
N12B O12A O12B Cl16 168(2) .
O12A O12A O12B Cl16 -95(3) 3_565
C105 Cl16 O12B N12B 141(3) .
C105 Cl16 O12B O12A -13(2) .
C105 Cl16 O12B N12A 95(7) .
N12B O11 N12A O12A 102(3) .
N12B O11 N12A C64 -66(2) .
N12B O11 N12A O12B 33.6(17) .
O12B O12A N12A N12B 5(2) .
O12A O12A N12A N12B -139(2) 3_565
N12B O12A N12A O11 -89(3) .
O12B O12A N12A O11 -84.0(17) .
O12A O12A N12A O11 131.9(17) 3_565
N12B O12A N12A C64 78(3) .
O12B O12A N12A C64 82.9(15) .
O12A O12A N12A C64 -61(2) 3_565
N12B O12A N12A O12B -5(2) .
O12A O12A N12A O12B -144.1(15) 3_565
O12A O12B N12A N12B -172(4) .
Cl16 O12B N12A N12B 68(7) .
N12B O12B N12A O11 -68(3) .
O12A O12B N12A O11 120.5(14) .
Cl16 O12B N12A O11 0(7) .
N12B O12B N12A O12A 172(4) .
Cl16 O12B N12A O12A -120(7) .
N12B O12B N12A C64 51(3) .
O12A O12B N12A C64 -120.8(13) .
Cl16 O12B N12A C64 119(6) .
O11 N12A N12B O12B 112(2) .
O12A N12A N12B O12B -8(3) .
C64 N12A N12B O12B -126(3) .
O12A N12A N12B O11 -119.6(16) .
C64 N12A N12B O11 122.4(8) .
O12B N12A N12B O11 -112(2) .
O11 N12A N12B C64 -122.4(8) .
O12A N12A N12B C64 118.0(14) .
O12B N12A N12B C64 126(3) .
O11 N12A N12B O12A 119.6(16) .
C64 N12A N12B O12A -118.0(14) .
O12B N12A N12B O12A 8(3) .
O12A O12B N12B N12A 6(3) .
Cl16 O12B N12B N12A -156(3) .
O12A O12B N12B O11 85.4(17) .
N12A O12B N12B O11 79(3) .
Cl16 O12B N12B O11 -77(4) .
O12A O12B N12B C64 -97.1(17) .
N12A O12B N12B C64 -103(4) .
Cl16 O12B N12B C64 100(3) .
N12A O12B N12B O12A -6(3) .
Cl16 O12B N12B O12A -162(3) .
N12A O11 N12B O12B -116(3) .
N12A O11 N12B C64 66(2) .
N12A O11 N12B O12A -42.3(17) .
O12B O12A N12B N12A -173(3) .
O12A O12A N12B N12A 53(3) 3_565
N12A O12A N12B O12B 173(3) .
O12A O12A N12B O12B -134.1(19) 3_565
N12A O12A N12B O11 52(2) .
O12B O12A N12B O11 -120.8(15) .
O12A O12A N12B O11 105.0(17) 3_565
N12A O12A N12B C64 -65(2) .
O12B O12A N12B C64 122.2(16) .
O12A O12A N12B C64 -12(2) 3_565
C4 N1 C1 C20 -179.7(7) .
C4 N1 C1 C2 0.2(8) .
N1 C1 C2 C3 1.8(9) .
C20 C1 C2 C3 -178.4(7) .
C1 C2 C3 C4 -2.7(8) .
C1 N1 C4 C5 178.1(7) .
C1 N1 C4 C3 -1.9(8) .
C2 C3 C4 N1 3.0(9) .
C2 C3 C4 C5 -177.0(7) .
N1 C4 C5 C6 2.1(12) .
C3 C4 C5 C6 -177.9(7) .
N1 C4 C5 C41 178.7(7) .
C3 C4 C5 C41 -1.3(11) .
C4 C5 C6 N2 6.9(13) .
C41 C5 C6 N2 -169.7(7) .
C4 C5 C6 C7 -174.7(7) .
C41 C5 C6 C7 8.7(12) .
C9 N2 C6 C5 176.6(7) .
C9 N2 C6 C7 -2.1(8) .
C5 C6 C7 C8 -176.9(8) .
N2 C6 C7 C8 1.7(8) .
C6 C7 C8 C9 -0.8(8) .
C6 N2 C9 C10 -176.2(7) .
C6 N2 C9 C8 1.6(8) .
C7 C8 C9 N2 -0.5(8) .
C7 C8 C9 C10 177.4(7) .
N2 C9 C10 C11 -9.2(12) .
C8 C9 C10 C11 173.3(8) .
N2 C9 C10 C65 166.3(7) .
C8 C9 C10 C65 -11.2(11) .
C14 N3 C11 C10 175.3(8) .
C14 N3 C11 C12 0.1(8) .
C9 C10 C11 N3 2.6(13) .
C65 C10 C11 N3 -172.8(7) .
C9 C10 C11 C12 177.1(7) .
C65 C10 C11 C12 1.7(11) .
N3 C11 C12 C13 0.1(9) .
C10 C11 C12 C13 -175.2(7) .
C11 C12 C13 C14 -0.2(9) .
C11 N3 C14 C15 -175.2(8) .
C11 N3 C14 C13 -0.2(8) .
C12 C13 C14 N3 0.3(9) .
C12 C13 C14 C15 175.5(7) .
N3 C14 C15 C16 0.5(13) .
C13 C14 C15 C16 -173.9(7) .
N3 C14 C15 C71 -178.2(7) .
C13 C14 C15 C71 7.4(11) .
C19 N4 C16 C17 2.2(8) .
C19 N4 C16 C15 -174.1(7) .
C14 C15 C16 N4 5.1(12) .
C71 C15 C16 N4 -176.1(7) .
C14 C15 C16 C17 -170.6(8) .
C71 C15 C16 C17 8.2(11) .
N4 C16 C17 C18 -2.3(9) .
C15 C16 C17 C18 173.9(7) .
C16 C17 C18 C19 1.5(9) .
C16 N4 C19 C20 176.2(7) .
C16 N4 C19 C18 -1.4(8) .
C17 C18 C19 C20 -177.6(7) .
C17 C18 C19 N4 -0.1(8) .
N4 C19 C20 C1 4.0(12) .
C18 C19 C20 C1 -179.0(7) .
N4 C19 C20 C77 -172.6(7) .
C18 C19 C20 C77 4.4(12) .
N1 C1 C20 C19 -12.9(13) .
C2 C1 C20 C19 167.3(7) .
N1 C1 C20 C77 163.7(7) .
C2 C1 C20 C77 -16.0(11) .
C24 N5 C21 C40 -176.8(7) .
C24 N5 C21 C22 2.5(8) .
N5 C21 C22 C23 -1.3(9) .
C40 C21 C22 C23 178.0(7) .
C21 C22 C23 C24 -0.4(9) .
C21 N5 C24 C25 175.4(7) .
C21 N5 C24 C23 -2.7(8) .
C22 C23 C24 N5 2.0(9) .
C22 C23 C24 C25 -176.2(7) .
N5 C24 C25 C26 8.1(12) .
C23 C24 C25 C26 -174.0(7) .
N5 C24 C25 C57 -170.7(7) .
C23 C24 C25 C57 7.2(11) .
C29 N6 C26 C25 175.6(7) .
C29 N6 C26 C27 -3.2(8) .
C24 C25 C26 N6 4.8(12) .
C57 C25 C26 N6 -176.4(7) .
C24 C25 C26 C27 -176.6(7) .
C57 C25 C26 C27 2.2(11) .
N6 C26 C27 C28 1.5(9) .
C25 C26 C27 C28 -177.3(7) .
C26 C27 C28 C29 0.8(9) .
C26 N6 C29 C30 -171.6(7) .
C26 N6 C29 C28 3.6(9) .
C27 C28 C29 N6 -2.8(9) .
C27 C28 C29 C30 172.5(8) .
N6 C29 C30 C31 -9.6(13) .
C28 C29 C30 C31 175.8(8) .
N6 C29 C30 C83 166.9(7) .
C28 C29 C30 C83 -7.7(12) .
C34 N7 C31 C30 -179.1(7) .
C34 N7 C31 C32 1.9(8) .
C29 C30 C31 N7 -2.3(13) .
C83 C30 C31 N7 -178.7(7) .
C29 C30 C31 C32 176.4(7) .
C83 C30 C31 C32 0.0(11) .
N7 C31 C32 C33 -1.9(9) .
C30 C31 C32 C33 179.2(7) .
C31 C32 C33 C34 1.1(9) .
C31 N7 C34 C35 179.6(7) .
C31 N7 C34 C33 -1.2(8) .
C32 C33 C34 C35 179.2(8) .
C32 C33 C34 N7 0.0(9) .
N7 C34 C35 C36 3.4(13) .
C33 C34 C35 C36 -175.6(7) .
N7 C34 C35 C89 -175.7(7) .
C33 C34 C35 C89 5.3(12) .
C39 N8 C36 C35 178.1(7) .
C39 N8 C36 C37 -2.0(8) .
C34 C35 C36 N8 7.6(13) .
C89 C35 C36 N8 -173.4(7) .
C34 C35 C36 C37 -172.3(8) .
C89 C35 C36 C37 6.8(11) .
N8 C36 C37 C38 0.9(8) .
C35 C36 C37 C38 -179.2(7) .
C36 C37 C38 C39 0.4(8) .
C36 N8 C39 C40 -178.3(7) .
C36 N8 C39 C38 2.2(8) .
C37 C38 C39 N8 -1.6(9) .
C37 C38 C39 C40 178.8(7) .
N5 C21 C40 C39 -13.3(12) .
C22 C21 C40 C39 167.6(8) .
N5 C21 C40 C95 168.4(7) .
C22 C21 C40 C95 -10.8(11) .
N8 C39 C40 C21 0.0(12) .
C38 C39 C40 C21 179.5(7) .
N8 C39 C40 C95 178.3(7) .
C38 C39 C40 C95 -2.2(12) .
C6 C5 C41 C42 -128.8(8) .
C4 C5 C41 C42 54.5(10) .
C6 C5 C41 C46 55.1(9) .
C4 C5 C41 C46 -121.6(8) .
C46 C41 C42 C43 1.0(10) .
C5 C41 C42 C43 -175.2(7) .
C41 C42 C43 C44 -2.8(11) .
C41 C42 C43 O1 -179.7(6) .
C47 O1 C43 C42 -84.5(8) .
C47 O1 C43 C44 98.6(8) .
C42 C43 C44 C45 2.2(11) .
O1 C43 C44 C45 179.1(6) .
C43 C44 C45 C46 0.1(11) .
C43 C44 C45 O4 -178.4(6) .
C61 O4 C45 C46 101.0(8) .
C61 O4 C45 C44 -80.4(9) .
C44 C45 C46 C41 -1.8(11) .
O4 C45 C46 C41 176.7(6) .
C42 C41 C46 C45 1.3(10) .
C5 C41 C46 C45 177.7(6) .
C43 O1 C47 C52 -7.7(10) .
C43 O1 C47 C48 167.4(7) .
O1 C47 C48 C49 -178.8(7) .
C52 C47 C48 C49 -3.4(11) .
O1 C47 C48 N9 6.1(11) .
C52 C47 C48 N9 -178.5(7) .
O6 N9 C48 C49 25.9(11) .
O5 N9 C48 C49 -151.9(8) .
O6 N9 C48 C47 -158.8(8) .
O5 N9 C48 C47 23.4(11) .
C47 C48 C49 C50 2.0(13) .
N9 C48 C49 C50 177.2(7) .
C48 C49 C50 C51 -1.4(12) .
C48 C49 C50 N10 -178.7(7) .
O7 N10 C50 C49 2.9(13) .
O8 N10 C50 C49 -168.7(10) .
O7 N10 C50 C51 -174.3(9) .
O8 N10 C50 C51 14.1(14) .
C53 O2 C51 C52 -1.4(10) .
C53 O2 C51 C50 -179.4(7) .
C49 C50 C51 O2 -179.6(7) .
N10 C50 C51 O2 -2.4(11) .
C49 C50 C51 C52 2.3(11) .
N10 C50 C51 C52 179.5(7) .
O2 C51 C52 C47 178.1(7) .
C50 C51 C52 C47 -3.9(11) .
O1 C47 C52 C51 179.7(7) .
C48 C47 C52 C51 4.4(11) .
C51 O2 C53 C54 -80.3(9) .
C51 O2 C53 C58 102.1(8) .
C58 C53 C54 C55 1.5(11) .
O2 C53 C54 C55 -176.0(6) .
C53 C54 C55 C56 0.4(12) .
C53 C54 C55 O3 176.6(6) .
C59 O3 C55 C56 -92.6(9) .
C59 O3 C55 C54 91.0(9) .
C54 C55 C56 C57 -1.4(12) .
O3 C55 C56 C57 -177.5(6) .
C55 C56 C57 C58 0.5(11) .
C55 C56 C57 C25 178.1(7) .
C24 C25 C57 C58 55.2(10) .
C26 C25 C57 C58 -123.7(8) .
C24 C25 C57 C56 -122.4(8) .
C26 C25 C57 C56 58.7(10) .
C54 C53 C58 C57 -2.4(11) .
O2 C53 C58 C57 175.2(6) .
C56 C57 C58 C53 1.4(11) .
C25 C57 C58 C53 -176.3(7) .
C55 O3 C59 C60 0.0(12) .
C55 O3 C59 C64 179.7(8) .
O3 C59 C60 C61 -179.1(8) .
C64 C59 C60 C61 1.2(13) .
C45 O4 C61 C60 -10.6(11) .
C45 O4 C61 C62 169.6(7) .
C59 C60 C61 O4 178.1(8) .
C59 C60 C61 C62 -2.1(12) .
O4 C61 C62 C63 -177.4(8) .
C60 C61 C62 C63 2.9(12) .
O4 C61 C62 N11 1.7(11) .
C60 C61 C62 N11 -178.0(7) .
O10 N11 C62 C63 29.2(11) .
O9 N11 C62 C63 -147.4(8) .
O10 N11 C62 C61 -149.9(8) .
O9 N11 C62 C61 33.5(12) .
C61 C62 C63 C64 -2.8(13) .
N11 C62 C63 C64 178.1(8) .
C62 C63 C64 C59 1.8(14) .
C62 C63 C64 N12B 166.4(11) .
C62 C63 C64 N12A -164.5(10) .
C60 C59 C64 C63 -1.0(14) .
O3 C59 C64 C63 179.3(8) .
C60 C59 C64 N12B -165.1(11) .
O3 C59 C64 N12B 15.1(15) .
C60 C59 C64 N12A 163.8(11) .
O3 C59 C64 N12A -15.9(15) .
N12A N12B C64 C63 90(2) .
O12B N12B C64 C63 -145.3(17) .
O11 N12B C64 C63 32.3(18) .
O12A N12B C64 C63 134.6(11) .
N12A N12B C64 C59 -106(2) .
O12B N12B C64 C59 19(2) .
O11 N12B C64 C59 -163.5(11) .
O12A N12B C64 C59 -61.1(16) .
O12B N12B C64 N12A 125(3) .
O11 N12B C64 N12A -57(2) .
O12A N12B C64 N12A 44.9(18) .
N12B N12A C64 C63 -104(2) .
O11 N12A C64 C63 -32.6(19) .
O12A N12A C64 C63 160.1(14) .
O12B N12A C64 C63 -132.4(10) .
N12B N12A C64 C59 91(2) .
O11 N12A C64 C59 162.0(12) .
O12A N12A C64 C59 -5(2) .
O12B N12A C64 C59 62.2(14) .
O11 N12A C64 N12B 71(2) .
O12A N12A C64 N12B -96(3) .
O12B N12A C64 N12B -28.8(18) .
C9 C10 C65 C66 118.3(8) .
C11 C10 C65 C66 -65.8(10) .
C9 C10 C65 C70 -61.4(10) .
C11 C10 C65 C70 114.5(8) .
C70 C65 C66 C67 -0.7(13) .
C10 C65 C66 C67 179.6(8) .
C65 C66 C67 C68 0.9(14) .
C66 C67 C68 C69 -0.3(14) .
C67 C68 C69 C70 -0.5(13) .
C68 C69 C70 C65 0.7(12) .
C66 C65 C70 C69 -0.1(12) .
C10 C65 C70 C69 179.6(8) .
C14 C15 C71 C76 -124.8(8) .
C16 C15 C71 C76 56.3(10) .
C14 C15 C71 C72 56.6(10) .
C16 C15 C71 C72 -122.3(8) .
C76 C71 C72 C73 -0.7(11) .
C15 C71 C72 C73 177.9(7) .
C71 C72 C73 C74 -0.3(11) .
C72 C73 C74 C75 1.1(12) .
C73 C74 C75 C76 -0.9(13) .
C74 C75 C76 C71 -0.2(13) .
C72 C71 C76 C75 1.0(12) .
C15 C71 C76 C75 -177.6(8) .
C19 C20 C77 C78 -61.8(10) .
C1 C20 C77 C78 121.3(8) .
C19 C20 C77 C82 117.9(8) .
C1 C20 C77 C82 -59.0(9) .
C82 C77 C78 C79 -0.1(11) .
C20 C77 C78 C79 179.6(7) .
C77 C78 C79 C80 -0.8(11) .
C78 C79 C80 C81 1.0(12) .
C79 C80 C81 C82 -0.4(12) .
C80 C81 C82 C77 -0.5(11) .
C78 C77 C82 C81 0.7(11) .
C20 C77 C82 C81 -179.0(7) .
C29 C30 C83 C84 118.6(8) .
C31 C30 C83 C84 -64.7(10) .
C29 C30 C83 C88 -60.1(10) .
C31 C30 C83 C88 116.6(8) .
C88 C83 C84 C85 1.1(12) .
C30 C83 C84 C85 -177.6(7) .
C83 C84 C85 C86 -0.9(12) .
C84 C85 C86 C87 -0.1(13) .
C85 C86 C87 C88 0.9(13) .
C86 C87 C88 C83 -0.7(12) .
C84 C83 C88 C87 -0.3(12) .
C30 C83 C88 C87 178.5(8) .
C34 C35 C89 C94 -105.5(9) .
C36 C35 C89 C94 75.3(10) .
C34 C35 C89 C90 71.8(10) .
C36 C35 C89 C90 -107.4(8) .
C94 C89 C90 C91 -0.1(12) .
C35 C89 C90 C91 -177.4(7) .
C89 C90 C91 C92 0.4(13) .
C90 C91 C92 C93 -0.2(14) .
C91 C92 C93 C94 -0.4(14) .
C90 C89 C94 C93 -0.5(13) .
C35 C89 C94 C93 176.7(8) .
C92 C93 C94 C89 0.8(14) .
C21 C40 C95 C96 121.6(8) .
C39 C40 C95 C96 -56.9(10) .
C21 C40 C95 C100 -59.2(9) .
C39 C40 C95 C100 122.3(8) .
C100 C95 C96 C97 -1.4(10) .
C40 C95 C96 C97 177.8(7) .
C95 C96 C97 C98 1.4(12) .
C96 C97 C98 C99 -0.6(13) .
C97 C98 C99 C100 -0.1(12) .
C98 C99 C100 C95 0.0(12) .
C96 C95 C100 C99 0.7(11) .
C40 C95 C100 C99 -178.5(7) .
O12B Cl16 C105 Cl14 177.4(9) .
O12B Cl16 C105 Cl15 -77.5(9) .
O12B Cl16 C105 Cl13 59.4(10) .
O13 Cl14 C105 Cl16 25.1(9) 2_545
O13 Cl14 C105 Cl15 -77.1(8) 2_545
O13 Cl14 C105 Cl13 143.3(8) 2_545
